data_7010938
loop_
_publ_author_name
'Muthu, Sebastian'
'Yip, John H. K.'
'Vittal, Jagadese J.'

_publ_section_title
;
 Coordination polymers of d10 metals and
 N,N'-bis(3-pyridinecarboxamide)-1,2-ethane
;
_journal_issue 24
_journal_name_full 'Journal of the Chemical Society, Dalton Transactions'
_journal_page_first 3577
_journal_paper_doi 10.1039/b105696b
_journal_year 2001
_chemical_formula_sum 'C14 H16.5 Ag N5 O6.25'
_chemical_formula_weight 462.69
_chemical_name_systematic
; 
? 
;
_space_group_IT_number 2
_symmetry_cell_setting triclinic
_symmetry_space_group_name_Hall '-P 1'
_symmetry_space_group_name_H-M 'P -1'
_atom_sites_solution_hydrogens geom
_atom_sites_solution_primary direct
_atom_sites_solution_secondary difmap
_audit_creation_method SHELXL-97
_cell_angle_alpha 92.612(1)
_cell_angle_beta 98.041(1)
_cell_angle_gamma 97.386(1)
_cell_formula_units_Z 2
_cell_length_a 9.0861(1)
_cell_length_b 9.5617(1)
_cell_length_c 10.1841(1)
_cell_measurement_reflns_used 6805
_cell_measurement_temperature 293(2)
_cell_measurement_theta_max 25.0
_cell_measurement_theta_min 2.06
_cell_volume 866.990(16)
_computing_cell_refinement 'Bruker AXS, SAINT'
_computing_data_collection 'Bruker AXS, SMART'
_computing_data_reduction 'Bruker AXS, SAINT'
_computing_molecular_graphics 'Bruker AXS, SHELXTL'
_computing_publication_material 'Bruker AXS, SHELXTL'
_computing_structure_refinement 'SHELXL-97 (Sheldrick, 1997)'
_computing_structure_solution 'SHELXS-97 (Sheldrick, 1990)'
_diffrn_ambient_temperature 293(2)
_diffrn_measured_fraction_theta_full 0.984
_diffrn_measured_fraction_theta_max 0.984
_diffrn_measurement_method '\w scans'
_diffrn_radiation_monochromator graphite
_diffrn_radiation_source 'fine-focus sealed tube'
_diffrn_radiation_type MoK\a
_diffrn_radiation_wavelength 0.71073
_diffrn_reflns_av_R_equivalents 0.0148
_diffrn_reflns_av_sigmaI/netI 0.0216
_diffrn_reflns_limit_h_max 10
_diffrn_reflns_limit_h_min -10
_diffrn_reflns_limit_k_max 11
_diffrn_reflns_limit_k_min -11
_diffrn_reflns_limit_l_max 12
_diffrn_reflns_limit_l_min -12
_diffrn_reflns_number 6347
_diffrn_reflns_theta_full 25.00
_diffrn_reflns_theta_max 25.00
_diffrn_reflns_theta_min 2.02
_exptl_absorpt_coefficient_mu 1.207
_exptl_absorpt_correction_T_max 0.8288
_exptl_absorpt_correction_T_min 0.7182
_exptl_absorpt_correction_type 'sadabs (Sheldrick, 1996)'
_exptl_crystal_colour colorless
_exptl_crystal_density_diffrn 1.772
_exptl_crystal_density_meas ?
_exptl_crystal_density_method .
_exptl_crystal_description 'distorted hexagnal blocks'
_exptl_crystal_F_000 465
_exptl_crystal_size_max 0.38
_exptl_crystal_size_mid 0.22
_exptl_crystal_size_min 0.20
_refine_diff_density_max 0.397
_refine_diff_density_min -0.576
_refine_diff_density_rms 0.055
_refine_ls_extinction_coef 0.0048(15)
_refine_ls_extinction_expression Fc^*^=kFc[1+0.001xFc^2^\l^3^/sin(2\q)]^-1/4^
_refine_ls_extinction_method SHELXL
_refine_ls_goodness_of_fit_ref 1.037
_refine_ls_hydrogen_treatment mixed
_refine_ls_matrix_type full
_refine_ls_number_parameters 258
_refine_ls_number_reflns 3000
_refine_ls_number_restraints 15
_refine_ls_restrained_S_all 1.073
_refine_ls_R_factor_all 0.0284
_refine_ls_R_factor_gt 0.0262
_refine_ls_shift/su_max 0.001
_refine_ls_shift/su_mean 0.000
_refine_ls_structure_factor_coef Fsqd
_refine_ls_weighting_details 'calc w=1/[\s^2^(Fo^2^)+(0.0420P)^2^+0.4010P] where P=(Fo^2^+2Fc^2^)/3'
_refine_ls_weighting_scheme calc
_refine_ls_wR_factor_gt 0.0705
_refine_ls_wR_factor_ref 0.0716
_reflns_number_gt 2758
_reflns_number_total 3000
_reflns_threshold_expression >2sigma(I)
_cod_data_source_file b105696b.txt
_cod_data_source_block 99171
_cod_original_cell_volume 866.997(16)
_cod_original_formula_sum 'C14 H16.50 Ag N5 O6.25'
_cod_database_code 7010938

loop_
_symmetry_equiv_pos_as_xyz
'x, y, z'
'-x, -y, -z'

loop_
_atom_site_label
_atom_site_type_symbol
_atom_site_fract_x
_atom_site_fract_y
_atom_site_fract_z
_atom_site_U_iso_or_equiv
_atom_site_adp_type
_atom_site_occupancy
_atom_site_symmetry_multiplicity
_atom_site_calc_flag
_atom_site_refinement_flags
_atom_site_disorder_assembly
_atom_site_disorder_group
Ag1 Ag 0.52950(3) 0.26904(2) 0.496114(19) 0.05704(13) Uani 1 1 d . . .
O1 O 0.7076(2) -0.18595(17) 0.93514(19) 0.0473(4) Uani 1 1 d . . .
O2 O 0.2944(2) 0.68769(17) 0.03505(19) 0.0466(4) Uani 1 1 d . . .
N1 N 0.4812(2) 0.1064(2) 0.6297(2) 0.0421(5) Uani 1 1 d . . .
N2 N 0.8061(2) 0.0442(2) 0.9522(2) 0.0386(5) Uani 1 1 d . . .
H2 H 0.7933 0.1283 0.9309 0.046 Uiso 1 1 calc R . .
N3 N 0.5540(3) 0.4251(2) 0.3518(2) 0.0444(5) Uani 1 1 d . . .
N4 N 0.1963(2) 0.4611(2) 0.0488(2) 0.0370(4) Uani 1 1 d . . .
H4 H 0.2094 0.3813 0.0811 0.044 Uiso 1 1 calc R . .
C1 C 0.3435(3) 0.0331(3) 0.6271(3) 0.0502(7) Uani 1 1 d . . .
H1A H 0.2648 0.0543 0.5659 0.060 Uiso 1 1 calc R . .
C2 C 0.3156(3) -0.0717(3) 0.7117(3) 0.0537(7) Uani 1 1 d . . .
H2' H 0.2193 -0.1202 0.7072 0.064 Uiso 1 1 calc R . .
C3 C 0.4308(3) -0.1051(3) 0.8037(3) 0.0432(6) Uani 1 1 d . . .
H3 H 0.4140 -0.1767 0.8609 0.052 Uiso 1 1 calc R . .
C4 C 0.5727(3) -0.0283(2) 0.8083(2) 0.0333(5) Uani 1 1 d . . .
C5 C 0.5930(3) 0.0751(2) 0.7197(2) 0.0354(5) Uani 1 1 d . . .
H5 H 0.6882 0.1252 0.7225 0.042 Uiso 1 1 calc R . .
C6 C 0.7014(3) -0.0640(2) 0.9044(2) 0.0337(5) Uani 1 1 d . . .
C7 C 0.9416(3) 0.0230(3) 1.0399(3) 0.0419(6) Uani 1 1 d . . .
H7A H 0.9168 -0.0485 1.1008 0.050 Uiso 1 1 calc R . .
H7B H 0.9824 0.1103 1.0919 0.050 Uiso 1 1 calc R . .
C8 C 0.4332(3) 0.4461(2) 0.2663(2) 0.0370(5) Uani 1 1 d . . .
H8 H 0.3419 0.3911 0.2701 0.044 Uiso 1 1 calc R . .
C9 C 0.4396(3) 0.5468(2) 0.1725(2) 0.0331(5) Uani 1 1 d . . .
C10 C 0.5756(3) 0.6308(3) 0.1689(3) 0.0418(5) Uani 1 1 d . . .
H10 H 0.5831 0.7009 0.1089 0.050 Uiso 1 1 calc R . .
C11 C 0.6994(3) 0.6078(3) 0.2565(3) 0.0521(7) Uani 1 1 d . . .
H11A H 0.7917 0.6622 0.2553 0.062 Uiso 1 1 calc R . .
C12 C 0.6861(3) 0.5051(3) 0.3448(3) 0.0521(7) Uani 1 1 d . . .
H12 H 0.7709 0.4897 0.4019 0.063 Uiso 1 1 calc R . .
C13 C 0.3032(3) 0.5710(2) 0.0799(2) 0.0333(5) Uani 1 1 d . . .
C14 C 0.0573(3) 0.4725(3) -0.0386(3) 0.0411(5) Uani 1 1 d . . .
H14A H 0.0162 0.3804 -0.0815 0.042(7) Uiso 1 1 calc R . .
H14B H 0.0785 0.5360 -0.1073 0.054(8) Uiso 1 1 calc R . .
O3 O 0.8234(3) 0.3468(4) 0.6315(3) 0.0850(8) Uani 1 1 d D . .
H3A H 0.870(4) 0.426(3) 0.622(4) 0.080 Uiso 1 1 d D . .
H3B H 0.892(4) 0.295(4) 0.624(4) 0.080 Uiso 1 1 d D . .
N5 N 0.9124(3) 0.7450(3) 0.6044(4) 0.0814(10) Uani 1 1 d D . .
O4 O 0.9729(4) 0.7997(5) 0.5055(4) 0.0824(11) Uani 0.65 1 d PD . .
O5 O 0.8089(5) 0.8009(6) 0.6366(5) 0.0908(13) Uani 0.65 1 d PD . .
O6 O 0.9601(7) 0.6393(6) 0.6406(8) 0.131(3) Uani 0.65 1 d PD . .
O4A O 0.954(2) 0.6881(17) 0.6984(16) 0.166(4) Uiso 0.35 1 d PD . .
O5A O 0.7877(15) 0.7184(17) 0.5726(16) 0.166(4) Uiso 0.35 1 d PD . .
O6A O 0.9427(17) 0.8679(14) 0.6244(16) 0.166(4) Uiso 0.35 1 d PD . .
O7 O 1.0302(12) 0.8872(12) 0.3565(11) 0.080(3) Uiso 0.25 1 d P . .

loop_
_atom_site_aniso_label
_atom_site_aniso_U_11
_atom_site_aniso_U_22
_atom_site_aniso_U_33
_atom_site_aniso_U_23
_atom_site_aniso_U_13
_atom_site_aniso_U_12
Ag1 0.0906(2) 0.04899(16) 0.03583(15) 0.01533(9) 0.00188(10) 0.02935(12)
O1 0.0577(10) 0.0278(9) 0.0580(11) 0.0158(8) 0.0038(8) 0.0125(7)
O2 0.0589(11) 0.0289(9) 0.0536(11) 0.0144(8) 0.0021(8) 0.0144(7)
N1 0.0524(12) 0.0409(11) 0.0343(11) 0.0050(9) -0.0009(9) 0.0183(9)
N2 0.0386(10) 0.0275(10) 0.0495(12) 0.0098(8) -0.0028(9) 0.0111(8)
N3 0.0547(13) 0.0443(12) 0.0350(11) 0.0068(9) -0.0025(9) 0.0179(10)
N4 0.0385(10) 0.0286(10) 0.0449(11) 0.0110(8) -0.0007(8) 0.0123(8)
C1 0.0448(14) 0.0598(17) 0.0462(15) 0.0002(13) -0.0057(11) 0.0221(12)
C2 0.0371(13) 0.0613(18) 0.0620(18) 0.0028(14) 0.0047(12) 0.0071(12)
C3 0.0424(13) 0.0389(13) 0.0494(15) 0.0080(11) 0.0084(11) 0.0055(10)
C4 0.0364(11) 0.0281(11) 0.0371(12) 0.0043(9) 0.0056(9) 0.0100(9)
C5 0.0393(12) 0.0320(11) 0.0355(12) 0.0067(9) 0.0019(9) 0.0095(9)
C6 0.0397(12) 0.0288(11) 0.0361(12) 0.0106(9) 0.0081(9) 0.0125(9)
C7 0.0423(13) 0.0417(13) 0.0413(13) 0.0080(11) -0.0040(10) 0.0134(10)
C8 0.0458(13) 0.0331(12) 0.0333(12) 0.0065(9) 0.0021(10) 0.0120(9)
C9 0.0389(12) 0.0297(11) 0.0328(11) 0.0030(9) 0.0059(9) 0.0120(9)
C10 0.0476(13) 0.0394(13) 0.0404(13) 0.0057(10) 0.0102(10) 0.0084(10)
C11 0.0378(13) 0.0632(18) 0.0551(16) 0.0016(14) 0.0076(12) 0.0064(12)
C12 0.0455(15) 0.0636(18) 0.0467(15) 0.0003(13) -0.0046(11) 0.0188(13)
C13 0.0432(12) 0.0288(11) 0.0319(11) 0.0069(9) 0.0077(9) 0.0155(9)
C14 0.0411(12) 0.0412(13) 0.0407(13) 0.0066(11) -0.0033(10) 0.0137(10)
O3 0.0707(17) 0.094(2) 0.0887(19) 0.0150(17) 0.0087(14) 0.0044(14)
N5 0.0545(17) 0.074(2) 0.100(3) 0.0212(18) -0.0231(17) -0.0180(15)
O4 0.070(2) 0.100(3) 0.087(3) 0.024(2) 0.033(2) 0.018(2)
O5 0.080(3) 0.109(4) 0.098(3) 0.023(3) 0.043(2) 0.029(3)
O6 0.096(3) 0.076(3) 0.215(8) 0.072(4) -0.024(4) 0.019(3)

loop_
_atom_type_symbol
_atom_type_description
_atom_type_scat_dispersion_real
_atom_type_scat_dispersion_imag
_atom_type_scat_source
C C 0.0033 0.0016 'International Tables Vol C Tables 4.2.6.8 and 6.1.1.4'
H H 0.0000 0.0000 'International Tables Vol C Tables 4.2.6.8 and 6.1.1.4'
N N 0.0061 0.0033 'International Tables Vol C Tables 4.2.6.8 and 6.1.1.4'
O O 0.0106 0.0060 'International Tables Vol C Tables 4.2.6.8 and 6.1.1.4'
Ag Ag -0.8971 1.1015 'International Tables Vol C Tables 4.2.6.8 and 6.1.1.4'

loop_
_geom_angle_atom_site_label_1
_geom_angle_atom_site_label_2
_geom_angle_atom_site_label_3
_geom_angle
_geom_angle_site_symmetry_1
_geom_angle_site_symmetry_3
_geom_angle_publ_flag
N3 Ag1 N1 173.95(8) . . ?
C5 N1 C1 117.9(2) . . ?
C5 N1 Ag1 118.93(17) . . ?
C1 N1 Ag1 123.16(17) . . ?
C6 N2 C7 121.5(2) . . ?
C8 N3 C12 118.2(2) . . ?
C8 N3 Ag1 119.21(18) . . ?
C12 N3 Ag1 122.56(17) . . ?
C13 N4 C14 121.7(2) . . ?
N1 C1 C2 122.3(2) . . ?
C1 C2 C3 120.0(3) . . ?
C2 C3 C4 118.1(2) . . ?
C5 C4 C3 118.9(2) . . ?
C5 C4 C6 121.4(2) . . ?
C3 C4 C6 119.6(2) . . ?
N1 C5 C4 122.9(2) . . ?
O1 C6 N2 123.3(2) . . ?
O1 C6 C4 120.9(2) . . ?
N2 C6 C4 115.82(19) . . ?
N2 C7 C7 110.8(3) . 2_757 ?
N3 C8 C9 122.5(2) . . ?
C8 C9 C10 118.6(2) . . ?
C8 C9 C13 121.8(2) . . ?
C10 C9 C13 119.6(2) . . ?
C11 C10 C9 118.5(2) . . ?
C12 C11 C10 119.9(3) . . ?
N3 C12 C11 122.2(2) . . ?
O2 C13 N4 123.0(2) . . ?
O2 C13 C9 120.3(2) . . ?
N4 C13 C9 116.76(19) . . ?
N4 C14 C14 111.1(3) . 2_565 ?
O5A N5 O4A 112.1(11) . . ?
O5A N5 O6A 109.0(10) . . ?
O4A N5 O6A 110.2(10) . . ?
O5A N5 O6 108.1(9) . . ?
O4A N5 O6 36.8(10) . . ?
O6A N5 O6 138.7(8) . . ?
O5A N5 O5 49.4(8) . . ?
O4A N5 O5 103.4(11) . . ?
O6A N5 O5 67.3(8) . . ?
O6 N5 O5 130.3(5) . . ?
O5A N5 O4 108.7(9) . . ?
O4A N5 O4 136.1(11) . . ?
O6A N5 O4 69.8(9) . . ?
O6 N5 O4 114.0(5) . . ?
O5 N5 O4 115.3(4) . . ?
N5 O4 O6A 50.6(6) . . ?
O5A O5 N5 60.6(9) . . ?
O5A O5 O6A 107.8(12) . . ?
N5 O5 O6A 54.9(6) . . ?
O4A O6 N5 68.7(12) . . ?
O6 O4A N5 74.5(14) . . ?
O5 O5A N5 70.0(9) . . ?
N5 O6A O5 57.9(7) . . ?
N5 O6A O4 59.7(7) . . ?
O5 O6A O4 101.9(9) . . ?

loop_
_geom_bond_atom_site_label_1
_geom_bond_atom_site_label_2
_geom_bond_distance
_geom_bond_site_symmetry_2
_geom_bond_publ_flag
Ag1 N3 2.155(2) . ?
Ag1 N1 2.155(2) . ?
O1 C6 1.227(3) . ?
O2 C13 1.233(3) . ?
N1 C5 1.343(3) . ?
N1 C1 1.350(4) . ?
N2 C6 1.335(3) . ?
N2 C7 1.458(3) . ?
N3 C8 1.345(3) . ?
N3 C12 1.350(4) . ?
N4 C13 1.330(3) . ?
N4 C14 1.459(3) . ?
C1 C2 1.373(4) . ?
C2 C3 1.384(4) . ?
C3 C4 1.393(4) . ?
C4 C5 1.381(3) . ?
C4 C6 1.502(3) . ?
C7 C7 1.520(5) 2_757 ?
C8 C9 1.389(3) . ?
C9 C10 1.390(4) . ?
C9 C13 1.498(3) . ?
C10 C11 1.382(4) . ?
C11 C12 1.367(4) . ?
C14 C14 1.521(5) 2_565 ?
N5 O5A 1.127(13) . ?
N5 O4A 1.163(14) . ?
N5 O6A 1.174(13) . ?
N5 O6 1.202(5) . ?
N5 O5 1.215(5) . ?
N5 O4 1.311(5) . ?
O4 O6A 1.426(16) . ?
O5 O5A 0.981(15) . ?
O5 O6A 1.324(16) . ?
O6 O4A 0.75(2) . ?
